data_2106987
loop_
_publ_author_name
'Iijima, K.'
'Marumo, F.'

_publ_section_title
;
 The room-temperature structure of Ba Zn Ge O4
;
_journal_name_full 'Acta Crystallographica B (24,1968-38,1982)'
_journal_page_first 1112
_journal_page_last 1116
_journal_volume 38
_journal_year 1982
_chemical_formula_sum 'Ba Ge O4 Zn'
_chemical_name_systematic 'Ba Zn (Ge O4)'
_space_group_IT_number 173
_symmetry_space_group_name_Hall 'P 6c'
_symmetry_space_group_name_H-M 'P 63'
_cell_angle_alpha 90
_cell_angle_beta 90
_cell_angle_gamma 120
_cell_formula_units_Z 6
_cell_length_a 9.2905
_cell_length_b 9.2905
_cell_length_c 8.728
_cell_volume 652.414
_citation_journal_id_ASTM ACBCAR
_cod_data_source_file Iijima_ACBCAR_1982_1724.cif
_cod_data_source_block Ba1Ge1O4Zn1
_cod_original_cell_volume 652.4144
_cod_original_formula_sum 'Ba1 Ge1 O4 Zn1'
_cod_database_code 2106987

loop_
_symmetry_equiv_pos_as_xyz
x,y,z
x-y,x,z+1/2
-y,x-y,z
-x,-y,z+1/2
-x+y,-x,z
y,-x+y,z+1/2

loop_
_atom_site_label
_atom_site_type_symbol
_atom_site_fract_x
_atom_site_fract_y
_atom_site_fract_z
_atom_site_occupancy
_atom_site_U_iso_or_equiv
O6 O-2 0.624 0.583 0.768 0.3333 0.0
Ba3 Ba+2 0.6667 0.3333 0.2523 1 0.0
Ge1 Ge+4 0.6674 -0.0049 0.4587 1 0.0
Zn1 Zn+2 0.6654 0.6598 0.561 1 0.0
Ba2 Ba+2 0.3333 0.6667 0.2536 1 0.0
Ba1 Ba+2 0 0 0.25 1 0.0
O4 O-2 0.75 0.697 0.78 0.3333 0.0
O5 O-2 0.656 0.675 0.755 0.3333 0.0
O3 O-2 0.765 0.204 0.514 1 0.0
O2 O-2 0.45 0.892 0.514 1 0.0
O1 O-2 0.78 0.895 0.488 1 0.0
